data_4300515
_journal_name_full 'Inorganic Chemistry'
_journal_paper_doi 10.1021/ic051476s
_journal_year 2006
_chemical_formula_sum 'C95 H62 Cl2 F8 Fe2 N O8 P'
_chemical_formula_weight 1711.03
_space_group_IT_number 2
_symmetry_cell_setting triclinic
_symmetry_space_group_name_Hall '-P 1'
_symmetry_space_group_name_H-M 'P -1'
_cell_angle_alpha 80.799(2)
_cell_angle_beta 89.079(2)
_cell_angle_gamma 86.533(2)
_cell_formula_units_Z 2
_cell_length_a 13.6676(14)
_cell_length_b 14.0155(14)
_cell_length_c 21.278(2)
_cell_measurement_temperature 173(2)
_cell_volume 4016.0(7)
_diffrn_ambient_temperature 173(2)
_exptl_crystal_density_diffrn 1.415
_cod_depositor_comments
;
The following automatic conversions were performed:
'_symmetry_cell_setting' value 'Triclinic' changed to 'triclinic'
according to '/home/saulius/struct/CIF-dictionaries/cif_core.dic'
dictionary named 'cif_core.dic' version 2.4.1 from 2010-06-29.

Automatic conversion script
Id: cif_fix_enum 1527 2010-12-29 10:47:43Z saulius 
;
_cod_database_code 4300515

loop_
_symmetry_equiv_pos_as_xyz
'x, y, z'
'-x, -y, -z'

loop_
_atom_site_label
_atom_site_type_symbol
_atom_site_fract_x
_atom_site_fract_y
_atom_site_fract_z
_atom_site_U_iso_or_equiv
_atom_site_adp_type
_atom_site_occupancy
_atom_site_symmetry_multiplicity
_atom_site_calc_flag
_atom_site_refinement_flags
_atom_site_disorder_assembly
_atom_site_disorder_group
Fe1 Fe 0.25194(4) 0.24592(4) 0.22987(2) 0.02601(14) Uani 1 1 d . . .
Fe2 Fe 0.14358(4) 0.03109(4) 0.28266(2) 0.02674(14) Uani 1 1 d . . .
N1 N 0.1130(2) -0.1009(2) 0.34207(16) 0.0351(7) Uani 1 1 d . . .
O1 O 0.41617(19) 0.26026(18) 0.20874(13) 0.0322(6) Uani 1 1 d . . .
O2 O 0.30909(18) 0.38103(18) 0.21620(13) 0.0317(6) Uani 1 1 d . . .
O3 O 0.2904(2) 0.1871(2) 0.31861(12) 0.0367(6) Uani 1 1 d . . .
O4 O 0.18124(19) 0.08391(19) 0.36136(12) 0.0326(6) Uani 1 1 d . . .
O5 O 0.10470(18) 0.26822(19) 0.24711(13) 0.0329(6) Uani 1 1 d . . .
O6 O 0.03913(18) 0.12644(18) 0.24453(12) 0.0312(6) Uani 1 1 d . . .
O7 O 0.23441(19) 0.18059(19) 0.15327(12) 0.0337(6) Uani 1 1 d . . .
O8 O 0.23356(19) 0.0311(2) 0.20771(12) 0.0347(6) Uani 1 1 d . . .
P1 P 0.07591(9) -0.13297(8) 0.22664(6) 0.0398(3) Uani 1 1 d . . .
F1 F 0.3933(3) 0.1985(2) -0.05010(14) 0.0765(10) Uani 1 1 d . . .
F2 F 0.4724(3) 0.3765(2) 0.49280(13) 0.0668(8) Uani 1 1 d . . .
F3 F 0.3723(4) -0.2925(3) 0.3813(2) 0.1179(16) Uani 1 1 d . . .
F4 F 0.0113(3) 0.5248(2) 0.3305(2) 0.0963(13) Uani 1 1 d . . .
F5 F -0.1067(2) -0.0830(3) 0.46708(17) 0.0875(12) Uani 1 1 d . . .
F6 F 0.2024(2) 0.5524(2) 0.03491(18) 0.0802(10) Uani 1 1 d . . .
F7 F 0.6279(3) -0.0626(3) 0.2903(2) 0.0947(12) Uani 1 1 d . . .
F8 F -0.1845(2) 0.2303(2) 0.04512(17) 0.0794(10) Uani 1 1 d . . .
C1 C 0.0757(3) -0.1696(3) 0.3130(2) 0.0411(10) Uani 1 1 d . . .
C2 C 0.0448(4) -0.2538(4) 0.3466(2) 0.0582(13) Uani 1 1 d . . .
H2A H 0.0161 -0.2997 0.3253 0.070 Uiso 1 1 calc R . .
C3 C 0.0557(4) -0.2717(4) 0.4124(3) 0.0634(15) Uani 1 1 d . . .
H3A H 0.0363 -0.3306 0.4365 0.076 Uiso 1 1 calc R . .
C4 C 0.0944(4) -0.2040(4) 0.4414(2) 0.0534(12) Uani 1 1 d . . .
H4A H 0.1029 -0.2152 0.4862 0.064 Uiso 1 1 calc R . .
C5 C 0.1216(3) -0.1184(3) 0.4057(2) 0.0445(10) Uani 1 1 d . . .
H5A H 0.1471 -0.0706 0.4268 0.053 Uiso 1 1 calc R . .
C6 C -0.0371(3) -0.1788(4) 0.2026(2) 0.0555(13) Uani 1 1 d . . .
C7 C -0.1185(4) -0.1132(6) 0.1969(3) 0.082(2) Uani 1 1 d . . .
H7A H -0.1122 -0.0500 0.2066 0.098 Uiso 1 1 calc R . .
C8 C -0.2064(5) -0.1376(10) 0.1780(4) 0.121(4) Uani 1 1 d . . .
H8A H -0.2604 -0.0912 0.1739 0.146 Uiso 1 1 calc R . .
C9 C -0.2176(7) -0.2244(11) 0.1651(4) 0.126(4) Uani 1 1 d . . .
H9A H -0.2799 -0.2406 0.1521 0.151 Uiso 1 1 calc R . .
C10 C -0.1378(7) -0.2948(7) 0.1706(3) 0.111(3) Uani 1 1 d . . .
H10A H -0.1467 -0.3581 0.1617 0.133 Uiso 1 1 calc R . .
C11 C -0.0453(5) -0.2704(5) 0.1892(3) 0.0747(18) Uani 1 1 d . . .
H11A H 0.0095 -0.3159 0.1923 0.090 Uiso 1 1 calc R . .
C12 C 0.1712(3) -0.2137(3) 0.2001(2) 0.0345(9) Uani 1 1 d . . .
C13 C 0.2242(4) -0.2874(4) 0.2388(2) 0.0516(12) Uani 1 1 d . . .
H13A H 0.2121 -0.2983 0.2834 0.062 Uiso 1 1 calc R . .
C14 C 0.2948(4) -0.3452(4) 0.2129(3) 0.0598(14) Uani 1 1 d . . .
H14A H 0.3305 -0.3955 0.2399 0.072 Uiso 1 1 calc R . .
C15 C 0.3133(4) -0.3307(4) 0.1491(2) 0.0509(12) Uani 1 1 d . . .
H15A H 0.3612 -0.3710 0.1316 0.061 Uiso 1 1 calc R . .
C16 C 0.2623(3) -0.2570(3) 0.1102(2) 0.0428(10) Uani 1 1 d . . .
H16A H 0.2750 -0.2464 0.0657 0.051 Uiso 1 1 calc R . .
C17 C 0.1933(3) -0.1991(3) 0.1357(2) 0.0388(10) Uani 1 1 d . . .
H17A H 0.1597 -0.1475 0.1085 0.047 Uiso 1 1 calc R . .
C18 C 0.3952(3) 0.3487(3) 0.20526(17) 0.0267(8) Uani 1 1 d . . .
C19 C 0.4706(3) 0.4220(3) 0.18467(18) 0.0277(8) Uani 1 1 d . . .
C20 C 0.5007(3) 0.4373(3) 0.12084(19) 0.0315(8) Uani 1 1 d . . .
C21 C 0.5642(3) 0.5099(3) 0.1011(2) 0.0395(10) Uani 1 1 d . . .
H21A H 0.5849 0.5212 0.0578 0.047 Uiso 1 1 calc R . .
C22 C 0.5977(3) 0.5658(3) 0.1425(2) 0.0484(12) Uani 1 1 d . . .
H22A H 0.6389 0.6170 0.1276 0.058 Uiso 1 1 calc R . .
C23 C 0.5716(3) 0.5477(3) 0.2059(2) 0.0425(10) Uani 1 1 d . . .
H23A H 0.5965 0.5856 0.2345 0.051 Uiso 1 1 calc R . .
C24 C 0.5087(3) 0.4741(3) 0.22879(19) 0.0328(8) Uani 1 1 d . . .
C25 C 0.4699(3) 0.3758(3) 0.07516(18) 0.0336(9) Uani 1 1 d . . .
C26 C 0.3720(3) 0.3585(3) 0.06655(19) 0.0406(10) Uani 1 1 d . . .
H26A H 0.3222 0.3888 0.0895 0.049 Uiso 1 1 calc R . .
C27 C 0.3461(4) 0.2978(4) 0.0250(2) 0.0505(12) Uani 1 1 d . . .
H27A H 0.2794 0.2853 0.0198 0.061 Uiso 1 1 calc R . .
C28 C 0.4185(4) 0.2562(3) -0.0083(2) 0.0499(12) Uani 1 1 d . . .
C29 C 0.5145(4) 0.2713(4) -0.0021(2) 0.0547(13) Uani 1 1 d . . .
H29A H 0.5630 0.2413 -0.0262 0.066 Uiso 1 1 calc R . .
C30 C 0.5406(3) 0.3312(3) 0.0398(2) 0.0430(10) Uani 1 1 d . . .
H30A H 0.6079 0.3421 0.0446 0.052 Uiso 1 1 calc R . .
C31 C 0.4919(3) 0.4480(3) 0.2985(2) 0.0345(9) Uani 1 1 d . . .
C32 C 0.5025(3) 0.3520(3) 0.3279(2) 0.0353(9) Uani 1 1 d . . .
H32A H 0.5154 0.3026 0.3026 0.042 Uiso 1 1 calc R . .
C33 C 0.4949(3) 0.3271(3) 0.3933(2) 0.0422(10) Uani 1 1 d . . .
H33A H 0.5014 0.2613 0.4132 0.051 Uiso 1 1 calc R . .
C34 C 0.4777(4) 0.3997(3) 0.4282(2) 0.0469(11) Uani 1 1 d . . .
C35 C 0.4662(4) 0.4952(4) 0.4013(2) 0.0536(12) Uani 1 1 d . . .
H35A H 0.4531 0.5441 0.4270 0.064 Uiso 1 1 calc R . .
C36 C 0.4739(3) 0.5187(3) 0.3364(2) 0.0438(10) Uani 1 1 d . . .
H36A H 0.4668 0.5848 0.3171 0.053 Uiso 1 1 calc R . .
C37 C 0.2496(3) 0.1387(3) 0.36520(18) 0.0292(8) Uani 1 1 d . . .
C38 C 0.2889(3) 0.1458(3) 0.42978(18) 0.0329(9) Uani 1 1 d . . .
C39 C 0.3433(3) 0.0676(3) 0.4640(2) 0.0405(10) Uani 1 1 d . . .
C40 C 0.3825(3) 0.0791(4) 0.5229(2) 0.0520(13) Uani 1 1 d . . .
H40A H 0.4215 0.0276 0.5465 0.062 Uiso 1 1 calc R . .
C41 C 0.3647(4) 0.1641(4) 0.5467(2) 0.0605(15) Uani 1 1 d . . .
H41A H 0.3925 0.1715 0.5862 0.073 Uiso 1 1 calc R . .
C42 C 0.3067(4) 0.2386(4) 0.5136(2) 0.0529(12) Uani 1 1 d . . .
H42A H 0.2925 0.2961 0.5312 0.063 Uiso 1 1 calc R . .
C43 C 0.2687(3) 0.2307(3) 0.45473(19) 0.0392(10) Uani 1 1 d . . .
C44 C 0.3569(3) -0.0273(4) 0.4416(2) 0.0452(11) Uani 1 1 d . . .
C45 C 0.3803(3) -0.0355(4) 0.3786(2) 0.0540(13) Uani 1 1 d . . .
H45A H 0.3934 0.0207 0.3491 0.065 Uiso 1 1 calc R . .
C46 C 0.3845(4) -0.1258(4) 0.3586(3) 0.0685(16) Uani 1 1 d . . .
H46A H 0.3976 -0.1313 0.3153 0.082 Uiso 1 1 calc R . .
C47 C 0.3695(5) -0.2056(4) 0.4022(3) 0.0765(18) Uani 1 1 d . . .
C48 C 0.3495(4) -0.2020(4) 0.4642(3) 0.0731(17) Uani 1 1 d . . .
H48A H 0.3401 -0.2595 0.4935 0.088 Uiso 1 1 calc R . .
C49 C 0.3430(4) -0.1127(4) 0.4840(2) 0.0549(13) Uani 1 1 d . . .
H49A H 0.3287 -0.1090 0.5274 0.066 Uiso 1 1 calc R . .
C50 C 0.2029(3) 0.3111(3) 0.4215(2) 0.0400(10) Uani 1 1 d . . .
C51 C 0.1094(4) 0.3230(4) 0.4433(3) 0.0779(19) Uani 1 1 d . . .
H51A H 0.0882 0.2808 0.4797 0.093 Uiso 1 1 calc R . .
C52 C 0.0445(5) 0.3955(5) 0.4132(4) 0.094(2) Uani 1 1 d . . .
H52A H -0.0206 0.4035 0.4286 0.112 Uiso 1 1 calc R . .
C53 C 0.0763(4) 0.4543(4) 0.3614(3) 0.0656(15) Uani 1 1 d . . .
C54 C 0.1662(4) 0.4458(4) 0.3365(3) 0.0620(14) Uani 1 1 d . . .
H54A H 0.1854 0.4877 0.2994 0.074 Uiso 1 1 calc R . .
C55 C 0.2308(4) 0.3728(4) 0.3672(3) 0.0558(13) Uani 1 1 d . . .
H55A H 0.2953 0.3651 0.3507 0.067 Uiso 1 1 calc R . .
C56 C 0.0338(3) 0.2176(3) 0.24185(17) 0.0297(8) Uani 1 1 d . . .
C57 C -0.0666(3) 0.2668(3) 0.23043(19) 0.0327(8) Uani 1 1 d . . .
C58 C -0.1464(3) 0.2245(3) 0.2642(2) 0.0386(9) Uani 1 1 d . . .
C59 C -0.2418(3) 0.2625(4) 0.2480(3) 0.0529(12) Uani 1 1 d . . .
H59A H -0.2964 0.2340 0.2701 0.064 Uiso 1 1 calc R . .
C60 C -0.2569(3) 0.3409(4) 0.2001(3) 0.0590(14) Uani 1 1 d . . .
H60A H -0.3217 0.3655 0.1889 0.071 Uiso 1 1 calc R . .
C61 C -0.1781(3) 0.3832(3) 0.1688(3) 0.0518(12) Uani 1 1 d . . .
H61A H -0.1893 0.4375 0.1363 0.062 Uiso 1 1 calc R . .
C62 C -0.0819(3) 0.3485(3) 0.1836(2) 0.0373(9) Uani 1 1 d . A .
C63 C -0.1355(3) 0.1424(3) 0.3176(2) 0.0394(10) Uani 1 1 d . . .
C64 C -0.0718(3) 0.1461(4) 0.3672(2) 0.0466(11) Uani 1 1 d . . .
H64A H -0.0344 0.2013 0.3665 0.056 Uiso 1 1 calc R . .
C65 C -0.0622(4) 0.0703(4) 0.4176(2) 0.0553(13) Uani 1 1 d . . .
H65A H -0.0192 0.0729 0.4519 0.066 Uiso 1 1 calc R . .
C66 C -0.1165(4) -0.0083(4) 0.4166(3) 0.0625(15) Uani 1 1 d . . .
C67 C -0.1791(4) -0.0153(4) 0.3688(3) 0.0702(17) Uani 1 1 d . . .
H67A H -0.2156 -0.0710 0.3694 0.084 Uiso 1 1 calc R . .
C68 C -0.1879(3) 0.0617(4) 0.3190(2) 0.0524(12) Uani 1 1 d . . .
H68A H -0.2313 0.0585 0.2851 0.063 Uiso 1 1 calc R . .
C69 C -0.0024(3) 0.3993(3) 0.1462(2) 0.0405(10) Uani 1 1 d . . .
C70 C 0.0676(8) 0.4478(8) 0.1681(6) 0.051(3) Uani 0.50 1 d P A 1
H70 H 0.0734 0.4440 0.2129 0.061 Uiso 0.50 1 calc PR A 1
C96 C 0.0228(8) 0.4880(7) 0.1617(5) 0.044(2) Uani 0.50 1 d P A 2
H96 H -0.0071 0.5116 0.1972 0.053 Uiso 0.50 1 calc PR A 2
C71 C 0.1326(9) 0.5037(9) 0.1290(7) 0.055(3) Uani 0.50 1 d P A 1
H71 H 0.1755 0.5427 0.1471 0.066 Uiso 0.50 1 calc PR A 1
C97 C 0.0909(9) 0.5407(9) 0.1254(7) 0.055(3) Uani 0.50 1 d P A 2
H97 H 0.1086 0.6010 0.1354 0.066 Uiso 0.50 1 calc PR A 2
C72 C 0.1347(4) 0.5027(4) 0.0719(3) 0.0603(14) Uani 1 1 d . . .
C73 C 0.0616(8) 0.4608(8) 0.0355(5) 0.057(3) Uani 0.50 1 d P A 2
H73 H 0.0603 0.4692 -0.0097 0.068 Uiso 0.50 1 calc PR A 2
C98 C 0.1195(6) 0.4104(7) 0.0666(5) 0.044(2) Uani 0.50 1 d P A 1
H98 H 0.1571 0.3798 0.0367 0.053 Uiso 0.50 1 calc PR A 1
C74 C -0.0057(7) 0.4076(7) 0.0748(5) 0.051(2) Uani 0.50 1 d P A 2
H74 H -0.0545 0.3759 0.0560 0.061 Uiso 0.50 1 calc PR A 2
C99 C 0.0489(6) 0.3577(6) 0.1046(4) 0.041(2) Uani 0.50 1 d P A 1
H99 H 0.0387 0.2928 0.0999 0.049 Uiso 0.50 1 calc PR A 1
C75 C 0.2419(3) 0.0903(3) 0.15695(18) 0.0299(8) Uani 1 1 d . . .
C76 C 0.2654(3) 0.0499(3) 0.09665(19) 0.0351(9) Uani 1 1 d . . .
C77 C 0.3557(3) -0.0005(3) 0.0919(2) 0.0420(10) Uani 1 1 d . . .
C78 C 0.3792(4) -0.0369(3) 0.0356(2) 0.0565(14) Uani 1 1 d . . .
H78A H 0.4416 -0.0691 0.0311 0.068 Uiso 1 1 calc R . .
C79 C 0.3133(5) -0.0267(4) -0.0129(2) 0.0649(16) Uani 1 1 d . . .
H79A H 0.3297 -0.0527 -0.0505 0.078 Uiso 1 1 calc R . .
C80 C 0.2239(5) 0.0206(4) -0.0078(2) 0.0565(14) Uani 1 1 d . . .
H80A H 0.1788 0.0262 -0.0418 0.068 Uiso 1 1 calc R . .
C81 C 0.1973(4) 0.0610(3) 0.04632(19) 0.0416(10) Uani 1 1 d . . .
C82 C 0.4291(3) -0.0154(3) 0.1438(2) 0.0409(10) Uani 1 1 d . . .
C83 C 0.4638(3) 0.0622(3) 0.1689(2) 0.0476(11) Uani 1 1 d . . .
H83A H 0.4412 0.1265 0.1519 0.057 Uiso 1 1 calc R . .
C84 C 0.5307(3) 0.0468(4) 0.2184(3) 0.0597(14) Uani 1 1 d . . .
H84A H 0.5534 0.0996 0.2360 0.072 Uiso 1 1 calc R . .
C85 C 0.5631(4) -0.0462(4) 0.2412(3) 0.0653(15) Uani 1 1 d . . .
C86 C 0.5330(4) -0.1253(4) 0.2168(3) 0.0591(14) Uani 1 1 d . . .
H86A H 0.5583 -0.1890 0.2329 0.071 Uiso 1 1 calc R . .
C87 C 0.4656(3) -0.1091(3) 0.1685(2) 0.0490(12) Uani 1 1 d . . .
H87A H 0.4433 -0.1625 0.1516 0.059 Uiso 1 1 calc R . .
C88 C 0.0982(4) 0.1092(3) 0.04818(19) 0.0419(10) Uani 1 1 d . . .
C89 C 0.0356(3) 0.0899(3) 0.1002(2) 0.0430(10) Uani 1 1 d . . .
H89A H 0.0586 0.0479 0.1372 0.052 Uiso 1 1 calc R . .
C90 C -0.0593(4) 0.1304(3) 0.0995(2) 0.0493(11) Uani 1 1 d . . .
H90A H -0.1011 0.1166 0.1355 0.059 Uiso 1 1 calc R . .
C91 C -0.0917(4) 0.1908(4) 0.0458(3) 0.0570(13) Uani 1 1 d . . .
C92 C -0.0330(5) 0.2133(4) -0.0062(3) 0.0634(15) Uani 1 1 d . . .
H92A H -0.0568 0.2564 -0.0425 0.076 Uiso 1 1 calc R . .
C93 C 0.0614(4) 0.1727(4) -0.0052(2) 0.0558(13) Uani 1 1 d . . .
H93A H 0.1025 0.1879 -0.0413 0.067 Uiso 1 1 calc R . .
C94 C 0.7528(12) 0.5482(7) 0.3843(5) 0.201(5) Uani 1 1 d DU . .
C95 C 0.7572(8) 0.4640(7) 0.3519(5) 0.149(4) Uani 1 1 d DU B .
Cl1 Cl 0.7307(3) 0.6522(2) 0.33085(13) 0.1168(11) Uani 0.70 1 d PDU B 1
Cl3 Cl 0.7734(5) 0.4627(6) 0.4512(4) 0.116(2) Uani 0.30 1 d PDU B 2
Cl2 Cl 0.7701(4) 0.3590(4) 0.4091(3) 0.263(2) Uani 1 1 d DU . .

loop_
_atom_site_aniso_label
_atom_site_aniso_U_11
_atom_site_aniso_U_22
_atom_site_aniso_U_33
_atom_site_aniso_U_23
_atom_site_aniso_U_13
_atom_site_aniso_U_12
Fe1 0.0250(3) 0.0266(3) 0.0269(3) -0.0039(2) -0.0026(2) -0.0057(2)
Fe2 0.0268(3) 0.0263(3) 0.0259(3) -0.0010(2) -0.0025(2) 0.0003(2)
N1 0.0328(18) 0.0284(17) 0.043(2) -0.0034(15) -0.0014(15) 0.0001(14)
O1 0.0324(14) 0.0248(14) 0.0401(15) -0.0065(11) 0.0013(12) -0.0050(11)
O2 0.0255(13) 0.0290(14) 0.0409(15) -0.0058(11) 0.0019(11) -0.0036(11)
O3 0.0347(15) 0.0473(17) 0.0274(14) -0.0012(12) -0.0043(12) -0.0085(13)
O4 0.0318(14) 0.0343(15) 0.0322(14) -0.0054(11) -0.0061(11) -0.0030(11)
O5 0.0239(13) 0.0331(14) 0.0425(16) -0.0081(12) -0.0035(11) -0.0019(11)
O6 0.0261(13) 0.0282(14) 0.0385(15) -0.0039(11) -0.0057(11) 0.0035(11)
O7 0.0362(15) 0.0358(15) 0.0317(14) -0.0108(12) -0.0023(12) -0.0078(12)
O8 0.0307(14) 0.0419(16) 0.0301(14) -0.0036(12) 0.0027(11) 0.0039(12)
P1 0.0432(6) 0.0276(5) 0.0472(7) -0.0018(5) 0.0015(5) -0.0035(5)
F1 0.124(3) 0.0584(19) 0.0537(18) -0.0192(15) -0.0067(18) -0.0268(19)
F2 0.100(2) 0.0666(19) 0.0373(15) -0.0141(13) -0.0098(15) -0.0185(17)
F3 0.165(4) 0.061(2) 0.124(4) -0.023(2) -0.003(3) 0.049(3)
F4 0.081(2) 0.0474(19) 0.150(4) 0.007(2) -0.004(2) 0.0204(17)
F5 0.063(2) 0.099(3) 0.081(2) 0.046(2) 0.0044(17) -0.0069(18)
F6 0.067(2) 0.063(2) 0.107(3) 0.0038(18) 0.0214(19) -0.0220(16)
F7 0.063(2) 0.097(3) 0.125(3) -0.016(2) -0.043(2) -0.0027(19)
F8 0.070(2) 0.077(2) 0.087(2) -0.0008(18) -0.0393(18) 0.0083(17)
C1 0.042(2) 0.029(2) 0.051(3) -0.0052(19) 0.003(2) -0.0048(18)
C2 0.083(4) 0.041(3) 0.053(3) -0.008(2) 0.006(3) -0.021(3)
C3 0.087(4) 0.045(3) 0.056(3) 0.002(2) 0.014(3) -0.017(3)
C4 0.068(3) 0.046(3) 0.043(3) 0.000(2) 0.004(2) -0.005(2)
C5 0.052(3) 0.039(2) 0.041(2) -0.0019(19) -0.004(2) -0.004(2)
C6 0.038(3) 0.076(4) 0.045(3) 0.015(2) -0.005(2) -0.015(2)
C7 0.041(3) 0.128(6) 0.062(4) 0.026(4) 0.004(3) 0.004(3)
C8 0.043(4) 0.219(12) 0.081(6) 0.043(7) -0.006(3) -0.015(6)
C9 0.065(5) 0.235(14) 0.069(5) 0.019(7) -0.022(4) -0.053(7)
C10 0.130(7) 0.139(7) 0.066(4) 0.004(4) -0.011(5) -0.085(6)
C11 0.080(4) 0.088(4) 0.057(3) 0.006(3) -0.019(3) -0.047(4)
C12 0.035(2) 0.029(2) 0.041(2) -0.0053(17) -0.0090(17) -0.0050(16)
C13 0.061(3) 0.054(3) 0.036(2) -0.001(2) -0.009(2) 0.010(2)
C14 0.060(3) 0.052(3) 0.062(3) 0.001(2) -0.012(3) 0.023(3)
C15 0.046(3) 0.048(3) 0.061(3) -0.015(2) -0.003(2) 0.005(2)
C16 0.042(2) 0.043(2) 0.044(2) -0.009(2) 0.003(2) -0.009(2)
C17 0.039(2) 0.033(2) 0.043(2) 0.0006(18) -0.0093(19) -0.0087(18)
C18 0.0256(18) 0.0291(19) 0.0257(18) -0.0041(15) -0.0041(14) -0.0039(15)
C19 0.0232(18) 0.0265(19) 0.033(2) -0.0042(15) -0.0022(15) -0.0009(14)
C20 0.0253(18) 0.0283(19) 0.039(2) -0.0001(16) -0.0035(16) -0.0017(15)
C21 0.039(2) 0.035(2) 0.040(2) 0.0068(18) -0.0020(18) -0.0093(18)
C22 0.048(3) 0.035(2) 0.059(3) 0.008(2) -0.012(2) -0.020(2)
C23 0.049(3) 0.031(2) 0.049(3) -0.0025(19) -0.016(2) -0.0130(19)
C24 0.033(2) 0.0255(19) 0.040(2) -0.0051(16) -0.0076(17) -0.0002(16)
C25 0.036(2) 0.032(2) 0.031(2) 0.0010(16) 0.0001(17) -0.0032(16)
C26 0.040(2) 0.051(3) 0.030(2) 0.0012(18) -0.0001(17) -0.0120(19)
C27 0.059(3) 0.057(3) 0.035(2) 0.002(2) -0.007(2) -0.029(2)
C28 0.078(4) 0.038(2) 0.035(2) -0.0056(19) -0.002(2) -0.014(2)
C29 0.070(4) 0.045(3) 0.050(3) -0.013(2) 0.009(2) -0.002(2)
C30 0.045(3) 0.037(2) 0.046(3) -0.0028(19) 0.003(2) -0.0009(19)
C31 0.033(2) 0.030(2) 0.042(2) -0.0075(17) -0.0092(17) -0.0042(16)
C32 0.035(2) 0.032(2) 0.041(2) -0.0086(17) -0.0060(17) -0.0048(17)
C33 0.047(3) 0.037(2) 0.042(2) -0.0036(19) -0.011(2) -0.0068(19)
C34 0.058(3) 0.048(3) 0.036(2) -0.008(2) -0.011(2) -0.006(2)
C35 0.071(3) 0.047(3) 0.048(3) -0.023(2) -0.016(2) -0.002(2)
C36 0.053(3) 0.032(2) 0.049(3) -0.0130(19) -0.011(2) -0.0025(19)
C37 0.0263(19) 0.032(2) 0.0293(19) -0.0052(16) -0.0025(15) 0.0019(15)
C38 0.0274(19) 0.044(2) 0.0270(19) -0.0051(17) -0.0002(15) -0.0038(17)
C39 0.027(2) 0.056(3) 0.037(2) 0.000(2) -0.0068(17) -0.0015(19)
C40 0.034(2) 0.082(4) 0.037(2) 0.003(2) -0.0134(19) -0.005(2)
C41 0.061(3) 0.092(4) 0.032(2) -0.011(3) -0.013(2) -0.027(3)
C42 0.061(3) 0.065(3) 0.038(3) -0.018(2) -0.001(2) -0.020(3)
C43 0.038(2) 0.049(3) 0.033(2) -0.0100(19) 0.0014(17) -0.0125(19)
C44 0.028(2) 0.056(3) 0.047(3) 0.000(2) -0.0094(19) 0.0111(19)
C45 0.046(3) 0.061(3) 0.050(3) -0.003(2) 0.000(2) 0.018(2)
C46 0.064(4) 0.076(4) 0.063(4) -0.016(3) 0.003(3) 0.032(3)
C47 0.083(4) 0.053(3) 0.090(5) -0.013(3) -0.009(4) 0.036(3)
C48 0.074(4) 0.053(3) 0.083(4) 0.009(3) -0.009(3) 0.025(3)
C49 0.046(3) 0.058(3) 0.053(3) 0.008(2) -0.009(2) 0.017(2)
C50 0.043(2) 0.040(2) 0.042(2) -0.0172(19) 0.0036(19) -0.0122(19)
C51 0.058(4) 0.066(4) 0.100(5) 0.014(3) 0.024(3) -0.001(3)
C52 0.057(4) 0.071(4) 0.140(7) 0.015(4) 0.032(4) 0.010(3)
C53 0.063(4) 0.038(3) 0.093(4) -0.006(3) 0.000(3) 0.008(2)
C54 0.068(4) 0.046(3) 0.069(4) -0.003(3) 0.003(3) -0.001(3)
C55 0.052(3) 0.054(3) 0.061(3) -0.008(2) 0.008(2) -0.007(2)
C56 0.0250(19) 0.034(2) 0.0289(19) -0.0030(16) -0.0029(15) 0.0027(16)
C57 0.0251(19) 0.031(2) 0.042(2) -0.0080(17) -0.0053(16) 0.0032(15)
C58 0.028(2) 0.043(2) 0.044(2) -0.0067(19) -0.0062(18) 0.0031(17)
C59 0.024(2) 0.060(3) 0.070(3) 0.003(3) 0.000(2) 0.000(2)
C60 0.027(2) 0.061(3) 0.082(4) 0.006(3) -0.012(2) 0.013(2)
C61 0.034(2) 0.043(3) 0.072(3) 0.005(2) -0.007(2) 0.010(2)
C62 0.027(2) 0.029(2) 0.056(3) -0.0083(18) -0.0059(18) 0.0017(16)
C63 0.026(2) 0.047(2) 0.044(2) -0.0042(19) 0.0022(17) 0.0026(18)
C64 0.042(2) 0.053(3) 0.044(3) -0.006(2) 0.002(2) 0.004(2)
C65 0.048(3) 0.072(4) 0.044(3) -0.007(2) -0.002(2) 0.005(3)
C66 0.039(3) 0.077(4) 0.060(3) 0.019(3) 0.010(2) 0.006(3)
C67 0.044(3) 0.075(4) 0.084(4) 0.015(3) 0.002(3) -0.018(3)
C68 0.032(2) 0.062(3) 0.060(3) 0.004(2) -0.006(2) -0.010(2)
C69 0.032(2) 0.029(2) 0.059(3) -0.0020(19) -0.008(2) 0.0015(17)
C70 0.052(7) 0.035(6) 0.062(7) 0.003(5) -0.017(5) 0.002(5)
C96 0.056(7) 0.035(6) 0.043(5) -0.010(4) 0.014(5) -0.009(5)
C71 0.044(7) 0.038(7) 0.078(9) 0.008(6) -0.016(7) -0.012(5)
C97 0.050(7) 0.034(6) 0.085(9) -0.016(6) 0.001(7) -0.008(5)
C72 0.044(3) 0.040(3) 0.093(5) 0.003(3) 0.007(3) -0.011(2)
C73 0.055(6) 0.061(6) 0.046(6) 0.013(5) -0.004(5) -0.004(5)
C98 0.036(5) 0.050(5) 0.051(5) -0.020(4) 0.003(4) -0.002(4)
C74 0.049(6) 0.045(5) 0.059(6) -0.001(5) -0.012(5) -0.014(5)
C99 0.035(5) 0.030(4) 0.058(6) -0.012(4) -0.007(4) 0.003(4)
C75 0.0226(18) 0.038(2) 0.030(2) -0.0072(16) -0.0026(15) -0.0056(15)
C76 0.047(2) 0.027(2) 0.032(2) -0.0052(16) 0.0043(18) -0.0119(18)
C77 0.052(3) 0.031(2) 0.046(3) -0.0119(18) 0.015(2) -0.0139(19)
C78 0.077(4) 0.040(3) 0.057(3) -0.020(2) 0.026(3) -0.013(2)
C79 0.114(5) 0.048(3) 0.037(3) -0.021(2) 0.019(3) -0.014(3)
C80 0.093(4) 0.048(3) 0.033(2) -0.014(2) -0.001(2) -0.019(3)
C81 0.067(3) 0.029(2) 0.031(2) -0.0056(17) 0.001(2) -0.017(2)
C82 0.032(2) 0.038(2) 0.057(3) -0.020(2) 0.020(2) -0.0076(18)
C83 0.033(2) 0.041(2) 0.074(3) -0.023(2) 0.005(2) -0.0032(19)
C84 0.038(3) 0.051(3) 0.097(4) -0.029(3) -0.007(3) -0.005(2)
C85 0.034(3) 0.071(4) 0.094(4) -0.021(3) -0.006(3) -0.004(2)
C86 0.039(3) 0.048(3) 0.091(4) -0.013(3) 0.000(3) 0.001(2)
C87 0.043(3) 0.042(3) 0.066(3) -0.020(2) 0.013(2) -0.007(2)
C88 0.062(3) 0.033(2) 0.032(2) -0.0036(17) -0.016(2) -0.012(2)
C89 0.055(3) 0.037(2) 0.037(2) -0.0007(18) -0.015(2) -0.012(2)
C90 0.056(3) 0.043(3) 0.048(3) -0.002(2) -0.015(2) -0.008(2)
C91 0.063(3) 0.048(3) 0.060(3) -0.007(2) -0.031(3) -0.003(2)
C92 0.081(4) 0.056(3) 0.051(3) 0.003(2) -0.035(3) -0.009(3)
C93 0.083(4) 0.053(3) 0.031(2) 0.001(2) -0.014(2) -0.021(3)
C94 0.210(9) 0.186(6) 0.205(8) -0.028(5) -0.012(8) 0.004(8)
C95 0.130(8) 0.158(6) 0.163(7) -0.046(6) -0.077(7) 0.027(7)
Cl1 0.183(3) 0.104(2) 0.0678(16) -0.0146(14) -0.0227(18) -0.042(2)
Cl3 0.085(4) 0.141(6) 0.130(5) -0.049(5) 0.008(4) 0.006(4)
Cl2 0.192(4) 0.265(5) 0.300(5) 0.051(4) -0.013(4) 0.000(4)

loop_
_geom_bond_atom_site_label_1
_geom_bond_atom_site_label_2
_geom_bond_distance
_geom_bond_site_symmetry_2
_geom_bond_publ_flag
Fe1 O3 2.000(3) . ?
Fe1 O7 2.017(3) . ?
Fe1 O5 2.054(3) . ?
Fe1 O2 2.068(3) . ?
Fe1 O1 2.296(3) . ?
Fe1 C18 2.500(4) . ?
Fe1 Fe2 3.4534(8) . ?
Fe2 O6 1.985(2) . ?
Fe2 O8 1.998(3) . ?
Fe2 O4 2.022(3) . ?
Fe2 N1 2.127(3) . ?
Fe2 P1 2.9551(13) . ?
N1 C5 1.343(5) . ?
N1 C1 1.353(5) . ?
O1 C18 1.246(4) . ?
O2 C18 1.267(4) . ?
O3 C37 1.252(4) . ?
O4 C37 1.257(4) . ?
O5 C56 1.251(4) . ?
O6 C56 1.268(4) . ?
O7 C75 1.254(5) . ?
O8 C75 1.260(5) . ?
P1 C12 1.816(4) . ?
P1 C6 1.819(5) . ?
P1 C1 1.828(5) . ?
F1 C28 1.356(5) . ?
F2 C34 1.362(5) . ?
F3 C47 1.360(7) . ?
F4 C53 1.379(6) . ?
F5 C66 1.376(6) . ?
F6 C72 1.356(6) . ?
F7 C85 1.362(7) . ?
F8 C91 1.353(6) . ?
C1 C2 1.365(6) . ?
C2 C3 1.389(7) . ?
C3 C4 1.348(7) . ?
C4 C5 1.380(6) . ?
C6 C11 1.371(8) . ?
C6 C7 1.394(8) . ?
C7 C8 1.353(10) . ?
C8 C9 1.307(14) . ?
C9 C10 1.420(14) . ?
C10 C11 1.408(9) . ?
C12 C17 1.385(6) . ?
C12 C13 1.388(6) . ?
C13 C14 1.387(7) . ?
C14 C15 1.361(7) . ?
C15 C16 1.377(6) . ?
C16 C17 1.369(6) . ?
C18 C19 1.510(5) . ?
C19 C20 1.400(5) . ?
C19 C24 1.403(5) . ?
C20 C21 1.387(5) . ?
C20 C25 1.480(6) . ?
C21 C22 1.371(6) . ?
C22 C23 1.376(6) . ?
C23 C24 1.405(6) . ?
C24 C31 1.487(6) . ?
C25 C26 1.395(6) . ?
C25 C30 1.395(6) . ?
C26 C27 1.385(6) . ?
C27 C28 1.364(7) . ?
C28 C29 1.353(7) . ?
C29 C30 1.384(7) . ?
C31 C36 1.383(6) . ?
C31 C32 1.390(5) . ?
C32 C33 1.384(6) . ?
C33 C34 1.360(6) . ?
C34 C35 1.370(7) . ?
C35 C36 1.372(6) . ?
C37 C38 1.504(5) . ?
C38 C43 1.389(6) . ?
C38 C39 1.396(6) . ?
C39 C40 1.407(6) . ?
C39 C44 1.484(7) . ?
C40 C41 1.374(8) . ?
C41 C42 1.378(8) . ?
C42 C43 1.386(6) . ?
C43 C50 1.492(6) . ?
C44 C45 1.392(7) . ?
C44 C49 1.400(7) . ?
C45 C46 1.396(8) . ?
C46 C47 1.357(9) . ?
C47 C48 1.353(9) . ?
C48 C49 1.381(8) . ?
C50 C51 1.361(7) . ?
C50 C55 1.390(7) . ?
C51 C52 1.391(9) . ?
C52 C53 1.349(8) . ?
C53 C54 1.337(8) . ?
C54 C55 1.396(7) . ?
C56 C57 1.504(5) . ?
C57 C62 1.401(6) . ?
C57 C58 1.405(6) . ?
C58 C59 1.405(6) . ?
C58 C63 1.485(6) . ?
C59 C60 1.381(7) . ?
C60 C61 1.372(7) . ?
C61 C62 1.397(6) . ?
C62 C69 1.485(6) . ?
C63 C68 1.370(6) . ?
C63 C64 1.388(6) . ?
C64 C65 1.386(7) . ?
C65 C66 1.368(8) . ?
C66 C67 1.359(8) . ?
C67 C68 1.387(7) . ?
C69 C99 1.309(10) . ?
C69 C70 1.337(11) . ?
C69 C96 1.399(10) . ?
C69 C74 1.507(11) . ?
C70 C71 1.395(17) . ?
C96 C97 1.373(16) . ?
C71 C72 1.218(15) . ?
C97 C72 1.440(14) . ?
C72 C98 1.345(10) . ?
C72 C73 1.477(12) . ?
C73 C74 1.400(13) . ?
C98 C99 1.414(13) . ?
C75 C76 1.506(5) . ?
C76 C77 1.395(6) . ?
C76 C81 1.414(6) . ?
C77 C78 1.401(6) . ?
C77 C82 1.486(7) . ?
C78 C79 1.365(8) . ?
C79 C80 1.366(8) . ?
C80 C81 1.395(6) . ?
C81 C88 1.480(7) . ?
C82 C83 1.396(6) . ?
C82 C87 1.399(6) . ?
C83 C84 1.388(7) . ?
C84 C85 1.366(8) . ?
C85 C86 1.384(7) . ?
C86 C87 1.373(7) . ?
C88 C89 1.390(6) . ?
C88 C93 1.405(6) . ?
C89 C90 1.383(6) . ?
C90 C91 1.371(7) . ?
C91 C92 1.362(8) . ?
C92 C93 1.378(8) . ?
C94 C95 1.455(9) . ?
C94 Cl1 1.714(8) . ?
C94 Cl3 1.723(8) . ?
C95 Cl2 1.755(8) . ?
